data_2239175
loop_
_publ_author_name
'Pe\~na-Rodr\'iguez, Rodolfo'
'Rivera, Jos\'e Mar\'ia'
'Colorado-Peralta, Ra\'ul'
'Duarte-Hern\'andez, Ang\'elica Mar\'ia'
'Flores-Parra, Angelina'

_publ_section_title
;
 Bis(\m~2~-benzoato-\k^2^<i>O</i>:<i>O</i>')bis[(benzoato-\k^2^<i>O</i>,<i>O</i>')bis(4,4'-bipyridine-\k<i>N</i>)cobalt(II)]--benzoic
 acid (1/6)
;
_journal_coeditor_code MW2119
_journal_issue 1
_journal_name_full 'Acta Crystallographica Section E'
_journal_page_first m21
_journal_page_last m22
_journal_paper_doi 10.1107/S1600536813033357
_journal_volume 70
_journal_year 2014
_chemical_formula_iupac '[Co2 (C7 H5 O2)4 (C10 H8 N2)4], 6C7 H6 O2'
_chemical_formula_moiety 'C68 H52 Co2 N8 O8, 6(C7 H6 O2)'
_chemical_formula_sum 'C110 H88 Co2 N8 O20'
_chemical_formula_weight 1959.74
_chemical_melting_point 350
_chemical_name_common 'Cobalt(II) Dimer'
_chemical_name_systematic
'Bis(\m~2~-benzoato-\k^2^<i>O</i>:<i>O</i>')bis[(benzoato-\k^2^<i>O</i>,<i>O</i>')bis(4,4'-bipyridine-\k<i>N</i>)cobalt(II)]--benzoic acid (1/6)'
_space_group_IT_number 2
_symmetry_cell_setting triclinic
_symmetry_space_group_name_Hall '-P 1'
_symmetry_space_group_name_H-M 'P -1'
_atom_sites_solution_hydrogens geom
_atom_sites_solution_primary direct
_atom_sites_solution_secondary difmap
_audit_conform_dict_name cif_core.dic
_audit_conform_dict_version 2.4
_audit_creation_method 'WinGX routine CIF_UPDATE'
_cell_angle_alpha 64.222(3)
_cell_angle_beta 87.792(3)
_cell_angle_gamma 86.469(3)
_cell_formula_units_Z 1
_cell_length_a 10.4977(6)
_cell_length_b 15.8329(7)
_cell_length_c 16.3994(8)
_cell_measurement_reflns_used 28061
_cell_measurement_temperature 293(2)
_cell_measurement_theta_max 27.485
_cell_measurement_theta_min 0.998
_cell_volume 2449.6(2)
_computing_cell_refinement 'SCALEPACK (Otwinowski & Minor, 1997)'
_computing_data_collection 'COLLECT (Bruker, 2004)'
_computing_data_reduction 'DENZO and SCALEPACK (Otwinowski & Minor, 1997)'
_computing_molecular_graphics
;
Mercury (Macrae <i>et al.</i>, 2006)
;
_computing_publication_material
;
WinGX (Farrugia, 2012), enCIFer (Allen, 2004) and publCIF
(Westrip, 2010)
;
_computing_structure_refinement 'SHELXL97 (Sheldrick, 2008)'
_computing_structure_solution 'SHELXS97 (Sheldrick, 2008)'
_diffrn_ambient_temperature 293(2)
_diffrn_detector_area_resol_mean 9
_diffrn_measured_fraction_theta_full 0.989
_diffrn_measured_fraction_theta_max 0.989
_diffrn_measurement_device '95mm CCD camera on \k-goniostat'
_diffrn_measurement_device_type 'Nonius KappaCCD'
_diffrn_measurement_method 'CCD rotation images, thick slices'
_diffrn_radiation_monochromator graphite
_diffrn_radiation_type MoK\a
_diffrn_radiation_wavelength 0.71073
_diffrn_reflns_av_R_equivalents 0.082
_diffrn_reflns_limit_h_max 12
_diffrn_reflns_limit_h_min -13
_diffrn_reflns_limit_k_max 20
_diffrn_reflns_limit_k_min -20
_diffrn_reflns_limit_l_max 21
_diffrn_reflns_limit_l_min -20
_diffrn_reflns_number 28546
_diffrn_reflns_reduction_process
;
Scaled and merged with Sortav (Blessing, 1987, 1989)
;
_diffrn_reflns_theta_full 27.44
_diffrn_reflns_theta_max 27.44
_diffrn_reflns_theta_min 2.36
_exptl_absorpt_coefficient_mu 0.414
_exptl_absorpt_correction_T_max 0.980
_exptl_absorpt_correction_T_min 0.9252
_exptl_absorpt_correction_type multi-scan
_exptl_absorpt_process_details
;
(SORTAV; Blessing, 1987, 1989, 1995)
;
_exptl_crystal_colour red
_exptl_crystal_density_diffrn 1.329
_exptl_crystal_density_method 'not measured'
_exptl_crystal_description prism
_exptl_crystal_F_000 1018
_exptl_crystal_size_max 0.2
_exptl_crystal_size_mid 0.1
_exptl_crystal_size_min 0.05
_refine_diff_density_max 0.319
_refine_diff_density_min -0.307
_refine_ls_extinction_method none
_refine_ls_goodness_of_fit_ref 1.025
_refine_ls_hydrogen_treatment constr
_refine_ls_matrix_type full
_refine_ls_number_parameters 631
_refine_ls_number_reflns 11064
_refine_ls_number_restraints 0
_refine_ls_restrained_S_all 1.025
_refine_ls_R_factor_all 0.1818
_refine_ls_R_factor_gt 0.0764
_refine_ls_shift/su_max 0.001
_refine_ls_shift/su_mean 0
_refine_ls_structure_factor_coef Fsqd
_refine_ls_weighting_details
;
calc w=1/[\s^2^(Fo^2^)+(0.0388P)^2^+1.8382P] where P=(Fo^2^+2Fc^2^)/3
;
_refine_ls_weighting_scheme calc
_refine_ls_wR_factor_gt 0.1223
_refine_ls_wR_factor_ref 0.1565
_reflns_number_gt 5118
_reflns_number_total 11064
_reflns_threshold_expression >2\s(I)
_cod_data_source_file mw2119sup1.cf
_cod_data_source_block I
_cod_database_code 2239175
_cod_database_fobs_code 2239175

loop_
_symmetry_equiv_pos_as_xyz
'x, y, z'
'-x, -y, -z'

loop_
_atom_site_type_symbol
_atom_site_label
_atom_site_fract_x
_atom_site_fract_y
_atom_site_fract_z
_atom_site_U_iso_or_equiv
_atom_site_adp_type
_atom_site_calc_flag
_atom_site_refinement_flags
_atom_site_occupancy
_atom_site_symmetry_multiplicity
Co Co1 0.13907(4) 0.09130(3) 0.51110(3) 0.04482(16) Uani d . 1 1
O O1 0.1879(2) 0.16963(17) 0.58558(17) 0.0566(7) Uani d . 1 1
O O2 0.3130(2) 0.17380(17) 0.47431(17) 0.0573(7) Uani d . 1 1
O O3 -0.0072(2) 0.02611(18) 0.59081(16) 0.0605(7) Uani d . 1 1
O O4 0.1804(2) 0.04234(18) 0.41807(16) 0.0563(7) Uani d . 1 1
N N1 0.0204(3) 0.2073(2) 0.4218(2) 0.0511(8) Uani d . 1 1
N N2 -0.3787(5) 0.6089(3) 0.1719(3) 0.0927(13) Uani d . 1 1
N N3 0.2633(3) -0.0192(2) 0.60462(19) 0.0477(7) Uani d . 1 1
N N5 0.6503(5) -0.3951(3) 0.9135(3) 0.0887(12) Uani d . 1 1
C C1 0.4254(3) -0.1614(2) 0.7278(2) 0.0517(9) Uani d . 1 1
C C2 0.5065(4) -0.2405(3) 0.7921(3) 0.0583(10) Uani d . 1 1
C C3 0.3224(4) -0.1222(3) 0.7567(3) 0.0636(11) Uani d . 1 1
H H3 0.3052 -0.1427 0.8182 0.076 Uiso calc R 1 1
C C4 0.2452(4) -0.0522(3) 0.6933(3) 0.0602(10) Uani d . 1 1
H H4 0.1765 -0.0268 0.7143 0.072 Uiso calc R 1 1
C C5 0.3647(3) -0.0556(2) 0.5767(2) 0.0490(9) Uani d . 1 1
H H5 0.3806 -0.0327 0.5148 0.059 Uiso calc R 1 1
C C6 0.4468(3) -0.1251(2) 0.6347(2) 0.0516(9) Uani d . 1 1
H H6 0.5162 -0.1478 0.6118 0.062 Uiso calc R 1 1
C C7 0.4598(5) -0.2980(3) 0.8773(3) 0.0776(13) Uani d . 1 1
H H7 0.3786 -0.2856 0.8956 0.093 Uiso calc R 1 1
C C8 0.5339(6) -0.3730(3) 0.9344(3) 0.0919(16) Uani d . 1 1
H H8 0.5007 -0.4106 0.9913 0.11 Uiso calc R 1 1
C C9 0.6958(5) -0.3408(4) 0.8324(4) 0.0938(16) Uani d . 1 1
H H9 0.777 -0.3556 0.8161 0.113 Uiso calc R 1 1
C C10 0.6279(4) -0.2627(3) 0.7704(3) 0.0837(14) Uani d . 1 1
H H10 0.6642 -0.2254 0.7145 0.1 Uiso calc R 1 1
C C11 -0.1404(4) 0.3636(3) 0.3194(2) 0.0538(10) Uani d . 1 1
C C12 -0.2251(4) 0.4474(3) 0.2685(3) 0.0605(10) Uani d . 1 1
C C13 -0.1842(4) 0.2761(3) 0.3651(3) 0.0786(14) Uani d . 1 1
H H13 -0.2705 0.2668 0.3634 0.094 Uiso calc R 1 1
C C14 -0.1030(4) 0.2013(3) 0.4138(3) 0.0778(14) Uani d . 1 1
H H14 -0.1368 0.1424 0.4431 0.093 Uiso calc R 1 1
C C15 0.0627(4) 0.2928(3) 0.3749(3) 0.0853(15) Uani d . 1 1
H H15 0.1494 0.3005 0.377 0.102 Uiso calc R 1 1
C C16 -0.0126(4) 0.3702(3) 0.3238(3) 0.0846(15) Uani d . 1 1
H H16 0.0239 0.4278 0.2918 0.101 Uiso calc R 1 1
C C17 -0.1911(5) 0.5364(3) 0.2540(3) 0.0911(16) Uani d . 1 1
H H17 -0.1145 0.5437 0.2763 0.109 Uiso calc R 1 1
C C18 -0.2705(6) 0.6136(4) 0.2066(4) 0.1049(18) Uani d . 1 1
H H18 -0.2462 0.6722 0.1988 0.126 Uiso calc R 1 1
C C19 -0.4141(5) 0.5272(5) 0.1853(3) 0.0924(16) Uani d . 1 1
H H19 -0.4916 0.5231 0.1619 0.111 Uiso calc R 1 1
C C20 -0.3392(5) 0.4428(4) 0.2345(3) 0.0889(15) Uani d . 1 1
H H20 -0.3682 0.3851 0.2433 0.107 Uiso calc R 1 1
C C21 0.2930(3) 0.1908(2) 0.5415(3) 0.0523(9) Uani d . 1 1
C C22 0.3932(4) 0.2327(3) 0.5724(3) 0.0592(10) Uani d . 1 1
C C23 0.3760(4) 0.2431(3) 0.6515(3) 0.0746(12) Uani d . 1 1
H H23 0.3006 0.2258 0.6849 0.089 Uiso calc R 1 1
C C24 0.4712(5) 0.2794(4) 0.6811(4) 0.1020(17) Uani d . 1 1
H H24 0.4595 0.2866 0.7342 0.122 Uiso calc R 1 1
C C25 0.5817(6) 0.3044(4) 0.6327(5) 0.116(2) Uani d . 1 1
H H25 0.6454 0.3289 0.6527 0.14 Uiso calc R 1 1
C C26 0.5993(5) 0.2940(5) 0.5558(5) 0.124(2) Uani d . 1 1
H H26 0.6753 0.3112 0.5231 0.149 Uiso calc R 1 1
C C27 0.5054(4) 0.2580(4) 0.5248(4) 0.0937(16) Uani d . 1 1
H H27 0.5186 0.2509 0.4716 0.112 Uiso calc R 1 1
C C28 -0.1194(3) 0.0033(2) 0.6124(2) 0.0420(8) Uani d . 1 1
C C29 -0.1875(3) 0.0308(2) 0.6794(2) 0.0431(8) Uani d . 1 1
C C30 -0.3148(4) 0.0119(3) 0.7003(3) 0.0595(10) Uani d . 1 1
H H30 -0.3578 -0.0171 0.6716 0.071 Uiso calc R 1 1
C C31 -0.3783(4) 0.0354(4) 0.7630(3) 0.0842(14) Uani d . 1 1
H H31 -0.464 0.023 0.7763 0.101 Uiso calc R 1 1
C C32 -0.3144(6) 0.0772(4) 0.8054(3) 0.0948(16) Uani d . 1 1
H H32 -0.3569 0.0923 0.8484 0.114 Uiso calc R 1 1
C C33 -0.1893(5) 0.0970(3) 0.7856(3) 0.0824(14) Uani d . 1 1
H H33 -0.1472 0.1257 0.815 0.099 Uiso calc R 1 1
C C34 -0.1249(4) 0.0747(3) 0.7221(3) 0.0609(10) Uani d . 1 1
H H34 -0.0399 0.0891 0.7079 0.073 Uiso calc R 1 1
O O5 0.3391(4) 0.6953(3) 0.0736(3) 0.1194(14) Uani d . 1 1
O O6 0.5022(4) 0.7786(2) 0.0694(2) 0.1021(11) Uani d . 1 1
H H6A 0.5358 0.7265 0.0994 0.153 Uiso d R 1 1
C C42 0.3856(6) 0.7699(4) 0.0509(3) 0.0842(14) Uani d . 1 1
C C43 0.3183(4) 0.8629(3) -0.0038(3) 0.0627(11) Uani d . 1 1
C C44 0.1891(5) 0.8649(4) -0.0154(3) 0.0866(14) Uani d . 1 1
H H44 0.146 0.8094 0.0106 0.104 Uiso calc R 1 1
C C45 0.1230(5) 0.9484(5) -0.0651(4) 0.1014(17) Uani d . 1 1
H H45 0.0355 0.9495 -0.0725 0.122 Uiso calc R 1 1
C C46 0.1856(6) 1.0296(4) -0.1035(4) 0.1030(18) Uani d . 1 1
H H46 0.1408 1.0863 -0.1365 0.124 Uiso calc R 1 1
C C47 0.3141(6) 1.0277(3) -0.0935(3) 0.0933(16) Uani d . 1 1
H H47 0.3571 1.0831 -0.1208 0.112 Uiso calc R 1 1
C C48 0.3802(5) 0.9451(3) -0.0436(3) 0.0749(12) Uani d . 1 1
H H48 0.4678 0.9446 -0.0366 0.09 Uiso calc R 1 1
O O7 -0.0189(3) 0.6991(2) 0.4128(2) 0.0877(9) Uani d . 1 1
H H7A -0.0735 0.7415 0.4032 0.132 Uiso d R 1 1
O O8 -0.0534(3) 0.7343(2) 0.2686(3) 0.0932(10) Uani d . 1 1
C C49 0.0020(4) 0.6876(3) 0.3376(4) 0.0683(12) Uani d . 1 1
C C50 0.1003(4) 0.6121(3) 0.3495(3) 0.0649(11) Uani d . 1 1
C C51 0.1503(4) 0.6056(3) 0.2726(4) 0.0782(13) Uani d . 1 1
H H51 0.1215 0.6478 0.2156 0.094 Uiso calc R 1 1
C C52 0.2422(5) 0.5369(4) 0.2805(5) 0.0965(16) Uani d . 1 1
H H52 0.2754 0.5326 0.229 0.116 Uiso calc R 1 1
C C53 0.2843(6) 0.4755(4) 0.3636(6) 0.1079(19) Uani d . 1 1
H H53 0.3467 0.4292 0.3685 0.129 Uiso calc R 1 1
C C54 0.2367(5) 0.4804(4) 0.4403(5) 0.1045(18) Uani d . 1 1
H H54 0.2661 0.4377 0.4969 0.125 Uiso calc R 1 1
C C55 0.1436(5) 0.5500(3) 0.4328(4) 0.0834(14) Uani d . 1 1
H H55 0.1109 0.5541 0.4846 0.1 Uiso calc R 1 1
O O9 -0.2055(3) 0.4497(2) 0.0229(2) 0.0972(10) Uani d . 1 1
H H9A -0.2473 0.4977 -0.0088 0.146 Uiso d R 1 1
O O10 -0.0947(3) 0.4821(2) -0.1046(2) 0.1078(12) Uani d . 1 1
C C35 -0.1129(5) 0.4338(3) -0.0259(4) 0.0774(13) Uani d . 1 1
C C36 -0.0322(4) 0.3462(3) 0.0283(3) 0.0711(12) Uani d . 1 1
C C37 0.0617(5) 0.3194(4) -0.0164(4) 0.1078(19) Uani d . 1 1
H H37 0.0745 0.3556 -0.0781 0.129 Uiso calc R 1 1
C C38 0.1384(6) 0.2389(4) 0.0287(4) 0.118(2) Uani d . 1 1
H H38 0.2014 0.2205 -0.0026 0.141 Uiso calc R 1 1
C C39 0.1209(6) 0.1874(4) 0.1187(4) 0.1061(18) Uani d . 1 1
H H39 0.173 0.1339 0.1498 0.127 Uiso calc R 1 1
C C40 0.0265(6) 0.2138(4) 0.1645(4) 0.1014(17) Uani d . 1 1
H H40 0.0138 0.178 0.2262 0.122 Uiso calc R 1 1
C C41 -0.0491(5) 0.2937(3) 0.1181(3) 0.0863(14) Uani d . 1 1
H H41 -0.1128 0.3119 0.1491 0.104 Uiso calc R 1 1

loop_
_atom_site_aniso_label
_atom_site_aniso_U_11
_atom_site_aniso_U_22
_atom_site_aniso_U_33
_atom_site_aniso_U_12
_atom_site_aniso_U_13
_atom_site_aniso_U_23
Co1 0.0362(3) 0.0504(3) 0.0510(3) -0.0013(2) 0.0021(2) -0.0252(2)
O1 0.0409(15) 0.0625(16) 0.0784(18) -0.0047(12) 0.0067(13) -0.0421(14)
O2 0.0486(16) 0.0696(17) 0.0632(17) -0.0057(13) 0.0042(13) -0.0378(15)
O3 0.0380(15) 0.0825(18) 0.0580(16) -0.0074(13) 0.0108(12) -0.0280(14)
O4 0.0479(16) 0.0741(17) 0.0585(16) -0.0023(13) 0.0033(12) -0.0400(14)
N1 0.0431(19) 0.0514(19) 0.0581(19) -0.0026(15) 0.0005(15) -0.0230(16)
N2 0.089(3) 0.100(3) 0.078(3) 0.026(3) -0.013(2) -0.031(3)
N3 0.0403(18) 0.0574(18) 0.0470(19) -0.0008(14) 0.0029(14) -0.0246(15)
N5 0.101(3) 0.070(3) 0.077(3) 0.016(2) -0.021(3) -0.017(2)
C1 0.043(2) 0.055(2) 0.055(2) -0.0056(18) 0.0011(18) -0.0213(19)
C2 0.055(3) 0.051(2) 0.063(3) 0.0023(19) -0.008(2) -0.019(2)
C3 0.061(3) 0.077(3) 0.048(2) 0.011(2) 0.002(2) -0.025(2)
C4 0.049(2) 0.075(3) 0.060(3) 0.008(2) 0.005(2) -0.034(2)
C5 0.037(2) 0.058(2) 0.048(2) -0.0008(17) 0.0086(17) -0.0211(19)
C6 0.033(2) 0.057(2) 0.062(2) 0.0048(17) 0.0045(18) -0.024(2)
C7 0.084(3) 0.073(3) 0.063(3) 0.014(3) 0.000(2) -0.019(2)
C8 0.108(5) 0.081(3) 0.068(3) 0.018(3) 0.001(3) -0.018(3)
C9 0.059(3) 0.088(3) 0.109(4) 0.018(3) -0.005(3) -0.022(3)
C10 0.061(3) 0.079(3) 0.085(3) 0.014(2) -0.005(3) -0.014(3)
C11 0.046(2) 0.059(2) 0.053(2) 0.0037(19) -0.0004(18) -0.021(2)
C12 0.051(3) 0.067(3) 0.061(3) 0.009(2) -0.002(2) -0.026(2)
C13 0.046(3) 0.076(3) 0.088(3) -0.010(2) -0.021(2) -0.009(3)
C14 0.060(3) 0.060(3) 0.091(3) -0.016(2) -0.020(2) -0.008(2)
C15 0.047(3) 0.062(3) 0.115(4) -0.002(2) -0.004(3) -0.009(3)
C16 0.054(3) 0.055(3) 0.115(4) -0.003(2) -0.012(3) -0.009(3)
C17 0.067(3) 0.067(3) 0.114(4) 0.012(3) -0.010(3) -0.016(3)
C18 0.099(5) 0.079(4) 0.115(5) 0.019(3) -0.006(4) -0.025(3)
C19 0.072(4) 0.125(5) 0.089(4) 0.013(3) -0.025(3) -0.056(4)
C20 0.079(4) 0.087(3) 0.105(4) 0.020(3) -0.036(3) -0.046(3)
C21 0.041(2) 0.045(2) 0.069(3) 0.0019(17) -0.003(2) -0.024(2)
C22 0.047(2) 0.064(2) 0.076(3) -0.0024(19) -0.007(2) -0.038(2)
C23 0.055(3) 0.094(3) 0.087(3) -0.008(2) -0.008(2) -0.050(3)
C24 0.075(4) 0.151(5) 0.121(4) -0.015(4) -0.005(3) -0.096(4)
C25 0.078(4) 0.158(6) 0.155(6) -0.038(4) -0.005(4) -0.103(5)
C26 0.077(4) 0.186(6) 0.151(6) -0.068(4) 0.023(4) -0.105(5)
C27 0.063(3) 0.129(4) 0.116(4) -0.042(3) 0.024(3) -0.076(4)
C28 0.034(2) 0.0437(19) 0.0396(19) 0.0041(16) -0.0016(16) -0.0107(16)
C29 0.041(2) 0.0428(19) 0.043(2) 0.0038(16) -0.0002(16) -0.0167(16)
C30 0.047(2) 0.075(3) 0.064(3) -0.005(2) 0.012(2) -0.038(2)
C31 0.058(3) 0.124(4) 0.091(3) -0.010(3) 0.025(3) -0.067(3)
C32 0.096(4) 0.122(4) 0.091(4) 0.001(3) 0.024(3) -0.072(3)
C33 0.093(4) 0.096(4) 0.082(3) -0.007(3) -0.001(3) -0.061(3)
C34 0.055(3) 0.070(3) 0.065(3) -0.004(2) -0.001(2) -0.036(2)
O5 0.145(4) 0.067(2) 0.124(3) -0.001(2) 0.011(3) -0.022(2)
O6 0.107(3) 0.089(2) 0.102(3) 0.032(2) -0.035(2) -0.035(2)
C42 0.100(4) 0.090(4) 0.067(3) 0.016(3) -0.004(3) -0.040(3)
C43 0.070(3) 0.067(3) 0.050(2) 0.017(2) -0.004(2) -0.027(2)
C44 0.087(4) 0.085(3) 0.092(4) -0.003(3) 0.001(3) -0.041(3)
C45 0.065(4) 0.125(5) 0.124(5) 0.015(4) -0.012(3) -0.065(4)
C46 0.107(5) 0.097(4) 0.094(4) 0.036(4) -0.027(4) -0.033(3)
C47 0.101(4) 0.073(3) 0.092(4) 0.001(3) -0.008(3) -0.023(3)
C48 0.071(3) 0.077(3) 0.066(3) 0.010(3) -0.008(2) -0.022(2)
O7 0.084(2) 0.082(2) 0.095(2) 0.0141(17) 0.0120(18) -0.0397(19)
O8 0.075(2) 0.102(2) 0.107(3) 0.0221(19) -0.018(2) -0.050(2)
C49 0.053(3) 0.064(3) 0.092(4) -0.006(2) 0.009(3) -0.038(3)
C50 0.047(3) 0.056(3) 0.091(3) -0.009(2) 0.008(2) -0.031(3)
C51 0.058(3) 0.083(3) 0.102(4) -0.003(3) 0.005(3) -0.048(3)
C52 0.071(4) 0.101(4) 0.143(5) -0.001(3) 0.013(3) -0.079(4)
C53 0.087(4) 0.075(4) 0.163(6) 0.008(3) 0.014(4) -0.056(4)
C54 0.093(4) 0.067(3) 0.124(5) 0.006(3) 0.003(4) -0.015(3)
C55 0.075(3) 0.062(3) 0.100(4) -0.001(3) 0.017(3) -0.025(3)
O9 0.095(3) 0.089(2) 0.091(2) 0.0281(19) -0.011(2) -0.0262(19)
O10 0.103(3) 0.089(2) 0.085(3) 0.017(2) 0.000(2) 0.002(2)
C35 0.072(3) 0.073(3) 0.076(3) 0.005(3) -0.011(3) -0.022(3)
C36 0.066(3) 0.061(3) 0.072(3) 0.001(2) -0.009(2) -0.015(2)
C37 0.095(4) 0.099(4) 0.087(4) 0.018(3) 0.011(3) -0.004(3)
C38 0.099(4) 0.104(4) 0.113(5) 0.033(4) 0.011(4) -0.018(4)
C39 0.093(4) 0.080(4) 0.109(5) 0.016(3) -0.019(4) -0.008(3)
C40 0.108(5) 0.091(4) 0.076(3) 0.006(3) -0.016(3) -0.009(3)
C41 0.092(4) 0.082(3) 0.077(3) 0.008(3) -0.013(3) -0.028(3)

loop_
_atom_type_symbol
_atom_type_description
_atom_type_scat_dispersion_real
_atom_type_scat_dispersion_imag
_atom_type_scat_source
C C 0.0033 0.0016 'International Tables Vol C Tables 4.2.6.8 and 6.1.1.4'
H H 0 0 'International Tables Vol C Tables 4.2.6.8 and 6.1.1.4'
Co Co 0.3494 0.9721 'International Tables Vol C Tables 4.2.6.8 and 6.1.1.4'
N N 0.0061 0.0033 'International Tables Vol C Tables 4.2.6.8 and 6.1.1.4'
O O 0.0106 0.006 'International Tables Vol C Tables 4.2.6.8 and 6.1.1.4'

loop_
_geom_angle_atom_site_label_1
_geom_angle_atom_site_label_2
_geom_angle_atom_site_label_3
_geom_angle_site_symmetry_1
_geom_angle_site_symmetry_3
_geom_angle
O3 Co1 O4 . . 111.24(10)
O3 Co1 N1 . . 93.58(11)
O4 Co1 N1 . . 93.96(11)
O3 Co1 N3 . . 87.57(11)
O4 Co1 N3 . . 89.12(11)
N1 Co1 N3 . . 176.07(11)
O3 Co1 O1 . . 96.72(10)
O4 Co1 O1 . . 151.17(10)
N1 Co1 O1 . . 91.07(10)
N3 Co1 O1 . . 85.06(10)
O3 Co1 O2 . . 155.49(10)
O4 Co1 O2 . . 91.70(10)
N1 Co1 O2 . . 93.29(10)
N3 Co1 O2 . . 84.17(10)
O1 Co1 O2 . . 59.65(9)
C21 O1 Co1 . . 90.4(2)
C21 O2 Co1 . . 89.0(2)
C28 O3 Co1 . . 157.9(2)
C28 O4 Co1 2_556 . 133.3(2)
C14 N1 C15 . . 114.3(3)
C14 N1 Co1 . . 122.7(3)
C15 N1 Co1 . . 122.8(3)
C19 N2 C18 . . 118.2(5)
C4 N3 C5 . . 116.6(3)
C4 N3 Co1 . . 121.2(2)
C5 N3 Co1 . . 122.2(2)
C9 N5 C8 . . 117.2(4)
C3 C1 C6 . . 116.7(3)
C3 C1 C2 . . 121.9(3)
C6 C1 C2 . . 121.3(3)
C10 C2 C7 . . 116.9(4)
C10 C2 C1 . . 122.8(4)
C7 C2 C1 . . 120.3(4)
C1 C3 C4 . . 119.5(4)
C1 C3 H3 . . 120.2
C4 C3 H3 . . 120.2
N3 C4 C3 . . 123.9(4)
N3 C4 H4 . . 118
C3 C4 H4 . . 118
N3 C5 C6 . . 123.6(3)
N3 C5 H5 . . 118.2
C6 C5 H5 . . 118.2
C5 C6 C1 . . 119.7(3)
C5 C6 H6 . . 120.2
C1 C6 H6 . . 120.2
C8 C7 C2 . . 119.5(5)
C8 C7 H7 . . 120.3
C2 C7 H7 . . 120.3
N5 C8 C7 . . 123.8(5)
N5 C8 H8 . . 118.1
C7 C8 H8 . . 118.1
N5 C9 C10 . . 122.9(5)
N5 C9 H9 . . 118.5
C10 C9 H9 . . 118.5
C2 C10 C9 . . 119.7(4)
C2 C10 H10 . . 120.2
C9 C10 H10 . . 120.2
C13 C11 C16 . . 115.6(4)
C13 C11 C12 . . 122.9(4)
C16 C11 C12 . . 121.5(4)
C20 C12 C17 . . 116.1(4)
C20 C12 C11 . . 123.2(4)
C17 C12 C11 . . 120.7(4)
C11 C13 C14 . . 120.8(4)
C11 C13 H13 . . 119.6
C14 C13 H13 . . 119.6
N1 C14 C13 . . 124.3(4)
N1 C14 H14 . . 117.9
C13 C14 H14 . . 117.9
N1 C15 C16 . . 124.5(4)
N1 C15 H15 . . 117.8
C16 C15 H15 . . 117.8
C11 C16 C15 . . 120.4(4)
C11 C16 H16 . . 119.8
C15 C16 H16 . . 119.8
C18 C17 C12 . . 120.1(5)
C18 C17 H17 . . 119.9
C12 C17 H17 . . 119.9
N2 C18 C17 . . 123.3(5)
N2 C18 H18 . . 118.3
C17 C18 H18 . . 118.3
N2 C19 C20 . . 122.6(5)
N2 C19 H19 . . 118.7
C20 C19 H19 . . 118.7
C12 C20 C19 . . 119.6(5)
C12 C20 H20 . . 120.2
C19 C20 H20 . . 120.2
O2 C21 O1 . . 120.0(3)
O2 C21 C22 . . 120.3(3)
O1 C21 C22 . . 119.7(4)
C27 C22 C23 . . 119.0(4)
C27 C22 C21 . . 120.6(4)
C23 C22 C21 . . 120.3(4)
C22 C23 C24 . . 119.9(4)
C22 C23 H23 . . 120
C24 C23 H23 . . 120
C25 C24 C23 . . 120.2(5)
C25 C24 H24 . . 119.9
C23 C24 H24 . . 119.9
C26 C25 C24 . . 120.2(5)
C26 C25 H25 . . 119.9
C24 C25 H25 . . 119.9
C25 C26 C27 . . 120.7(5)
C25 C26 H26 . . 119.7
C27 C26 H26 . . 119.7
C22 C27 C26 . . 120.0(5)
C22 C27 H27 . . 120
C26 C27 H27 . . 120
O3 C28 O4 . 2_556 124.4(3)
O3 C28 C29 . . 118.8(3)
O4 C28 C29 2_556 . 116.8(3)
C30 C29 C34 . . 119.0(3)
C30 C29 C28 . . 120.1(3)
C34 C29 C28 . . 120.9(3)
C31 C30 C29 . . 120.8(4)
C31 C30 H30 . . 119.6
C29 C30 H30 . . 119.6
C32 C31 C30 . . 119.3(4)
C32 C31 H31 . . 120.3
C30 C31 H31 . . 120.3
C33 C32 C31 . . 121.1(4)
C33 C32 H32 . . 119.5
C31 C32 H32 . . 119.5
C32 C33 C34 . . 120.1(4)
C32 C33 H33 . . 119.9
C34 C33 H33 . . 119.9
C33 C34 C29 . . 119.7(4)
C33 C34 H34 . . 120.2
C29 C34 H34 . . 120.2
C42 O6 H6A . . 109.6
O5 C42 O6 . . 123.4(5)
O5 C42 C43 . . 124.3(6)
O6 C42 C43 . . 112.3(5)
C48 C43 C44 . . 119.0(4)
C48 C43 C42 . . 122.9(5)
C44 C43 C42 . . 118.1(5)
C43 C44 C45 . . 120.3(5)
C43 C44 H44 . . 119.9
C45 C44 H44 . . 119.9
C46 C45 C44 . . 120.1(5)
C46 C45 H45 . . 120
C44 C45 H45 . . 120
C45 C46 C47 . . 119.8(5)
C45 C46 H46 . . 120.1
C47 C46 H46 . . 120.1
C46 C47 C48 . . 120.5(5)
C46 C47 H47 . . 119.8
C48 C47 H47 . . 119.8
C47 C48 C43 . . 120.3(5)
C47 C48 H48 . . 119.8
C43 C48 H48 . . 119.8
C49 O7 H7A . . 109.3
O8 C49 O7 . . 122.7(4)
O8 C49 C50 . . 124.7(5)
O7 C49 C50 . . 112.5(5)
C55 C50 C51 . . 119.5(4)
C55 C50 C49 . . 122.2(5)
C51 C50 C49 . . 118.3(4)
C52 C51 C50 . . 120.2(5)
C52 C51 H51 . . 119.9
C50 C51 H51 . . 119.9
C53 C52 C51 . . 119.9(5)
C53 C52 H52 . . 120.1
C51 C52 H52 . . 120.1
C52 C53 C54 . . 121.1(5)
C52 C53 H53 . . 119.5
C54 C53 H53 . . 119.5
C53 C54 C55 . . 119.4(6)
C53 C54 H54 . . 120.3
C55 C54 H54 . . 120.3
C50 C55 C54 . . 119.9(5)
C50 C55 H55 . . 120
C54 C55 H55 . . 120
C35 O9 H9A . . 109.7
O10 C35 O9 . . 124.4(5)
O10 C35 C36 . . 123.1(5)
O9 C35 C36 . . 112.5(4)
C41 C36 C37 . . 119.1(4)
C41 C36 C35 . . 123.2(5)
C37 C36 C35 . . 117.7(4)
C36 C37 C38 . . 120.9(5)
C36 C37 H37 . . 119.5
C38 C37 H37 . . 119.5
C39 C38 C37 . . 119.3(6)
C39 C38 H38 . . 120.3
C37 C38 H38 . . 120.3
C38 C39 C40 . . 120.2(5)
C38 C39 H39 . . 119.9
C40 C39 H39 . . 119.9
C39 C40 C41 . . 119.4(5)
C39 C40 H40 . . 120.3
C41 C40 H40 . . 120.3
C36 C41 C40 . . 121.0(5)
C36 C41 H41 . . 119.5
C40 C41 H41 . . 119.5

loop_
_geom_bond_atom_site_label_1
_geom_bond_atom_site_label_2
_geom_bond_site_symmetry_2
_geom_bond_distance
Co1 O3 . 1.999(2)
Co1 O4 . 2.013(2)
Co1 N1 . 2.142(3)
Co1 N3 . 2.157(3)
Co1 O1 . 2.176(2)
Co1 O2 . 2.220(2)
O1 C21 . 1.275(4)
O2 C21 . 1.250(4)
O3 C28 . 1.247(4)
O4 C28 2_556 1.257(4)
N1 C14 . 1.321(5)
N1 C15 . 1.327(5)
N2 C19 . 1.290(6)
N2 C18 . 1.311(6)
N3 C4 . 1.324(4)
N3 C5 . 1.338(4)
N5 C9 . 1.320(6)
N5 C8 . 1.324(6)
C1 C3 . 1.383(5)
C1 C6 . 1.392(5)
C1 C2 . 1.482(5)
C2 C10 . 1.375(6)
C2 C7 . 1.385(5)
C3 C4 . 1.385(5)
C3 H3 . 0.93
C4 H4 . 0.93
C5 C6 . 1.376(5)
C5 H5 . 0.93
C6 H6 . 0.93
C7 C8 . 1.367(6)
C7 H7 . 0.93
C8 H8 . 0.93
C9 C10 . 1.388(6)
C9 H9 . 0.93
C10 H10 . 0.93
C11 C13 . 1.358(5)
C11 C16 . 1.359(5)
C11 C12 . 1.482(5)
C12 C20 . 1.359(6)
C12 C17 . 1.391(6)
C13 C14 . 1.368(6)
C13 H13 . 0.93
C14 H14 . 0.93
C15 C16 . 1.367(6)
C15 H15 . 0.93
C16 H16 . 0.93
C17 C18 . 1.375(6)
C17 H17 . 0.93
C18 H18 . 0.93
C19 C20 . 1.427(7)
C19 H19 . 0.93
C20 H20 . 0.93
C21 C22 . 1.491(5)
C22 C27 . 1.368(5)
C22 C23 . 1.382(5)
C23 C24 . 1.383(6)
C23 H23 . 0.93
C24 C25 . 1.358(7)
C24 H24 . 0.93
C25 C26 . 1.346(7)
C25 H25 . 0.93
C26 C27 . 1.384(6)
C26 H26 . 0.93
C27 H27 . 0.93
C28 O4 2_556 1.257(4)
C28 C29 . 1.491(5)
C29 C30 . 1.385(5)
C29 C34 . 1.385(5)
C30 C31 . 1.374(5)
C30 H30 . 0.93
C31 C32 . 1.364(6)
C31 H31 . 0.93
C32 C33 . 1.363(6)
C32 H32 . 0.93
C33 C34 . 1.380(6)
C33 H33 . 0.93
C34 H34 . 0.93
O5 C42 . 1.204(6)
O6 C42 . 1.302(6)
O6 H6A . 0.82
C42 C43 . 1.497(6)
C43 C48 . 1.370(6)
C43 C44 . 1.374(6)
C44 C45 . 1.374(7)
C44 H44 . 0.93
C45 C46 . 1.359(7)
C45 H45 . 0.93
C46 C47 . 1.362(7)
C46 H46 . 0.93
C47 C48 . 1.365(6)
C47 H47 . 0.93
C48 H48 . 0.93
O7 C49 . 1.330(5)
O7 H7A . 0.82
O8 C49 . 1.198(5)
C49 C50 . 1.482(6)
C50 C55 . 1.366(6)
C50 C51 . 1.390(6)
C51 C52 . 1.373(6)
C51 H51 . 0.93
C52 C53 . 1.356(8)
C52 H52 . 0.93
C53 C54 . 1.368(8)
C53 H53 . 0.93
C54 C55 . 1.394(7)
C54 H54 . 0.93
C55 H55 . 0.93
O9 C35 . 1.316(5)
O9 H9A . 0.82
O10 C35 . 1.196(5)
C35 C36 . 1.507(6)
C36 C41 . 1.350(6)
C36 C37 . 1.362(6)
C37 C38 . 1.385(7)
C37 H37 . 0.93
C38 C39 . 1.352(7)
C38 H38 . 0.93
C39 C40 . 1.372(7)
C39 H39 . 0.93
C40 C41 . 1.377(7)
C40 H40 . 0.93
C41 H41 . 0.93

loop_
_geom_hbond_atom_site_label_D
_geom_hbond_atom_site_label_H
_geom_hbond_atom_site_label_A
_geom_hbond_site_symmetry_A
_geom_hbond_distance_DH
_geom_hbond_distance_HA
_geom_hbond_distance_DA
_geom_hbond_angle_DHA
O6 H6A N2 1_655 0.82 1.91 2.726(5) 177
O7 H7A O1 2_566 0.82 1.86 2.656(4) 164
O9 H9A N5 1_464 0.82 1.91 2.732(5) 176

loop_
_geom_torsion_atom_site_label_1
_geom_torsion_atom_site_label_2
_geom_torsion_atom_site_label_3
_geom_torsion_atom_site_label_4
_geom_torsion_site_symmetry_1
_geom_torsion_site_symmetry_4
_geom_torsion
O3 Co1 O1 C21 . . 167.4(2)
O4 Co1 O1 C21 . . 1.4(3)
N1 Co1 O1 C21 . . -98.8(2)
N3 Co1 O1 C21 . . 80.5(2)
O2 Co1 O1 C21 . . -5.7(2)
O3 Co1 O2 C21 . . -11.0(4)
O4 Co1 O2 C21 . . -170.8(2)
N1 Co1 O2 C21 . . 95.1(2)
N3 Co1 O2 C21 . . -81.9(2)
O1 Co1 O2 C21 . . 5.8(2)
O4 Co1 O3 C28 . . -69.3(7)
N1 Co1 O3 C28 . . 26.4(7)
N3 Co1 O3 C28 . . -157.4(7)
O1 Co1 O3 C28 . . 117.9(7)
O2 Co1 O3 C28 . . 132.4(6)
O3 Co1 O4 C28 . 2_556 18.2(3)
N1 Co1 O4 C28 . 2_556 -77.2(3)
N3 Co1 O4 C28 . 2_556 105.2(3)
O1 Co1 O4 C28 . 2_556 -176.7(3)
O2 Co1 O4 C28 . 2_556 -170.6(3)
O3 Co1 N1 C14 . . -23.0(3)
O4 Co1 N1 C14 . . 88.6(3)
O1 Co1 N1 C14 . . -119.8(3)
O2 Co1 N1 C14 . . -179.4(3)
O3 Co1 N1 C15 . . 152.1(3)
O4 Co1 N1 C15 . . -96.3(3)
O1 Co1 N1 C15 . . 55.3(3)
O2 Co1 N1 C15 . . -4.3(3)
O3 Co1 N3 C4 . . -41.7(3)
O4 Co1 N3 C4 . . -153.0(3)
O1 Co1 N3 C4 . . 55.3(3)
O2 Co1 N3 C4 . . 115.2(3)
O3 Co1 N3 C5 . . 140.8(3)
O4 Co1 N3 C5 . . 29.5(3)
O1 Co1 N3 C5 . . -122.3(3)
O2 Co1 N3 C5 . . -62.3(3)
C3 C1 C2 C10 . . -160.3(4)
C6 C1 C2 C10 . . 22.2(6)
C3 C1 C2 C7 . . 21.8(6)
C6 C1 C2 C7 . . -155.8(4)
C6 C1 C3 C4 . . 1.6(6)
C2 C1 C3 C4 . . -176.0(4)
C5 N3 C4 C3 . . -1.5(6)
Co1 N3 C4 C3 . . -179.2(3)
C1 C3 C4 N3 . . 0.0(6)
C4 N3 C5 C6 . . 1.4(5)
Co1 N3 C5 C6 . . 179.0(3)
N3 C5 C6 C1 . . 0.3(5)
C3 C1 C6 C5 . . -1.8(5)
C2 C1 C6 C5 . . 175.9(3)
C10 C2 C7 C8 . . -0.8(7)
C1 C2 C7 C8 . . 177.3(4)
C9 N5 C8 C7 . . 0.0(8)
C2 C7 C8 N5 . . 0.1(8)
C8 N5 C9 C10 . . 0.7(8)
C7 C2 C10 C9 . . 1.4(7)
C1 C2 C10 C9 . . -176.6(4)
N5 C9 C10 C2 . . -1.5(8)
C13 C11 C12 C20 . . -25.2(6)
C16 C11 C12 C20 . . 155.5(5)
C13 C11 C12 C17 . . 154.0(5)
C16 C11 C12 C17 . . -25.2(6)
C16 C11 C13 C14 . . 1.6(7)
C12 C11 C13 C14 . . -177.7(4)
C15 N1 C14 C13 . . -2.8(7)
Co1 N1 C14 C13 . . 172.6(4)
C11 C13 C14 N1 . . 1.3(8)
C14 N1 C15 C16 . . 1.7(7)
Co1 N1 C15 C16 . . -173.8(4)
C13 C11 C16 C15 . . -2.7(7)
C12 C11 C16 C15 . . 176.6(4)
N1 C15 C16 C11 . . 1.1(8)
C20 C12 C17 C18 . . -0.8(7)
C11 C12 C17 C18 . . 179.9(4)
C19 N2 C18 C17 . . 2.2(9)
C12 C17 C18 N2 . . -1.2(9)
C18 N2 C19 C20 . . -1.3(8)
C17 C12 C20 C19 . . 1.6(7)
C11 C12 C20 C19 . . -179.1(4)
N2 C19 C20 C12 . . -0.6(8)
Co1 O2 C21 O1 . . -9.8(3)
Co1 O2 C21 C22 . . 168.1(3)
Co1 O1 C21 O2 . . 10.0(3)
Co1 O1 C21 C22 . . -167.9(3)
O2 C21 C22 C27 . . 3.6(6)
O1 C21 C22 C27 . . -178.4(4)
O2 C21 C22 C23 . . -173.8(4)
O1 C21 C22 C23 . . 4.2(6)
C27 C22 C23 C24 . . 0.5(7)
C21 C22 C23 C24 . . 177.9(4)
C22 C23 C24 C25 . . -0.2(8)
C23 C24 C25 C26 . . -0.1(10)
C24 C25 C26 C27 . . 0.2(11)
C23 C22 C27 C26 . . -0.5(8)
C21 C22 C27 C26 . . -177.9(5)
C25 C26 C27 C22 . . 0.2(10)
Co1 O3 C28 O4 . 2_556 65.7(8)
Co1 O3 C28 C29 . . -114.8(6)
O3 C28 C29 C30 . . 175.8(3)
O4 C28 C29 C30 2_556 . -4.7(5)
O3 C28 C29 C34 . . -4.7(5)
O4 C28 C29 C34 2_556 . 174.9(3)
C34 C29 C30 C31 . . -0.6(6)
C28 C29 C30 C31 . . 179.0(4)
C29 C30 C31 C32 . . -0.6(7)
C30 C31 C32 C33 . . 0.9(8)
C31 C32 C33 C34 . . -0.2(8)
C32 C33 C34 C29 . . -1.0(7)
C30 C29 C34 C33 . . 1.3(6)
C28 C29 C34 C33 . . -178.2(4)
O5 C42 C43 C48 . . -166.7(5)
O6 C42 C43 C48 . . 11.4(6)
O5 C42 C43 C44 . . 12.2(7)
O6 C42 C43 C44 . . -169.6(4)
C48 C43 C44 C45 . . -0.9(7)
C42 C43 C44 C45 . . -179.9(4)
C43 C44 C45 C46 . . 0.3(8)
C44 C45 C46 C47 . . 0.8(9)
C45 C46 C47 C48 . . -1.3(9)
C46 C47 C48 C43 . . 0.7(8)
C44 C43 C48 C47 . . 0.4(7)
C42 C43 C48 C47 . . 179.3(4)
O8 C49 C50 C55 . . -167.8(4)
O7 C49 C50 C55 . . 12.5(6)
O8 C49 C50 C51 . . 12.8(6)
O7 C49 C50 C51 . . -166.9(4)
C55 C50 C51 C52 . . 0.2(6)
C49 C50 C51 C52 . . 179.7(4)
C50 C51 C52 C53 . . -0.1(7)
C51 C52 C53 C54 . . 0.2(9)
C52 C53 C54 C55 . . -0.3(9)
C51 C50 C55 C54 . . -0.4(7)
C49 C50 C55 C54 . . -179.8(4)
C53 C54 C55 C50 . . 0.4(8)
O10 C35 C36 C41 . . 177.0(5)
O9 C35 C36 C41 . . -3.8(7)
O10 C35 C36 C37 . . -3.2(7)
O9 C35 C36 C37 . . 176.0(5)
C41 C36 C37 C38 . . 0.8(9)
C35 C36 C37 C38 . . -179.1(5)
C36 C37 C38 C39 . . -1.1(10)
C37 C38 C39 C40 . . 1.1(10)
C38 C39 C40 C41 . . -0.8(9)
C37 C36 C41 C40 . . -0.4(8)
C35 C36 C41 C40 . . 179.5(5)
C39 C40 C41 C36 . . 0.4(8)
